data_7220717
loop_
_publ_author_name
'Wang, Xue'
'Zhao, Keqing'
'Elsegood, Mark Robert James'
'Prior, Timothy J.'
'Liu, Xiaoming'
'Li, Wu'
'Sanz, Sergio'
'Brechin, Euan K.'
'Redshaw, Carl'

_publ_section_title
;
 Mono-and Tetra-nuclear copper complexes bearing bis(imino)phenoxide
 derived ligands: catalytic evaluation for benzene oxidation and ROP of
 epsilon-caprolactone
;
_journal_name_full 'RSC Adv.'
_journal_paper_doi 10.1039/C5RA08696E
_journal_year 2015
_chemical_formula_moiety
;
C10 H15 Cu2 O10, C6 H16 N, C2 H3 N
;
_chemical_formula_sum 'C18 H34 Cu2 N2 O10'
_chemical_formula_weight 565.55
_space_group_crystal_system monoclinic
_space_group_IT_number 14
_space_group_name_Hall '-P 2yn'
_space_group_name_H-M_alt 'P 1 21/n 1'
_symmetry_space_group_name_Hall '-P 2yn'
_symmetry_space_group_name_H-M 'P 1 21/n 1'
_atom_sites_solution_hydrogens mixed
_audit_creation_method SHELXL-2014/6
_audit_update_record
;
2014-12-21 deposited with the CCDC.
2015-06-05 downloaded from the CCDC.
;
_cell_angle_alpha 90
_cell_angle_beta 101.407(3)
_cell_angle_gamma 90
_cell_formula_units_Z 4
_cell_length_a 12.2105(4)
_cell_length_b 11.5458(4)
_cell_length_c 17.7582(5)
_cell_measurement_reflns_used 3588
_cell_measurement_temperature 293(2)
_cell_measurement_theta_max 28.380
_cell_measurement_theta_min 3.6070
_cell_volume 2454.10(14)
_computing_cell_refinement
;
CrysAlisPro, Agilent Technologies,
Version 1.171.36.28 (release 01-02-2013 CrysAlis171 .NET)
(compiled Feb  1 2013,16:14:44)
;
_computing_data_collection
;
CrysAlisPro, Agilent Technologies,
Version 1.171.36.28 (release 01-02-2013 CrysAlis171 .NET)
(compiled Feb  1 2013,16:14:44)
;
_computing_data_reduction
;
CrysAlisPro, Agilent Technologies,
Version 1.171.36.28 (release 01-02-2013 CrysAlis171 .NET)
(compiled Feb  1 2013,16:14:44)
;
_computing_structure_refinement 'SHELXL-2014/6 (Sheldrick, 2014)'
_computing_structure_solution SHELXS-86
_diffrn_ambient_temperature 293(2)
_diffrn_detector_area_resol_mean 16.0874
_diffrn_measured_fraction_theta_full 0.998
_diffrn_measured_fraction_theta_max 0.867
_diffrn_measurement_device_type 'Xcalibur, Eos'
_diffrn_measurement_method \w-scans
_diffrn_radiation_type MoK\a
_diffrn_radiation_wavelength 0.71073
_diffrn_reflns_av_R_equivalents 0.0257
_diffrn_reflns_av_unetI/netI 0.0463
_diffrn_reflns_laue_measured_fraction_full 0.998
_diffrn_reflns_laue_measured_fraction_max 0.867
_diffrn_reflns_limit_h_max 15
_diffrn_reflns_limit_h_min -12
_diffrn_reflns_limit_k_max 9
_diffrn_reflns_limit_k_min -15
_diffrn_reflns_limit_l_max 24
_diffrn_reflns_limit_l_min -21
_diffrn_reflns_number 11719
_diffrn_reflns_point_group_measured_fraction_full 0.998
_diffrn_reflns_point_group_measured_fraction_max 0.867
_diffrn_reflns_theta_full 25.242
_diffrn_reflns_theta_max 28.942
_diffrn_reflns_theta_min 2.931
_diffrn_source 'Enhance (Mo) X-ray Source'
_exptl_absorpt_coefficient_mu 1.785
_exptl_absorpt_correction_T_max 1.000000
_exptl_absorpt_correction_T_min 0.083516
_exptl_absorpt_correction_type multi-scan
_exptl_absorpt_process_details
;
CrysAlisPro, Agilent Technologies,
Version 1.171.36.28 (release 01-02-2013 CrysAlis171 .NET)
(compiled Feb  1 2013,16:14:44)
Empirical absorption correction using spherical harmonics,
 implemented in SCALE3 ABSPACK scaling algorithm.
;
_exptl_crystal_colour blue
_exptl_crystal_density_diffrn 1.531
_exptl_crystal_description block
_exptl_crystal_F_000 1176
_exptl_crystal_size_max 0.25
_exptl_crystal_size_mid 0.20
_exptl_crystal_size_min 0.15
_refine_diff_density_max 0.374
_refine_diff_density_min -0.499
_refine_diff_density_rms 0.079
_refine_ls_extinction_method none
_refine_ls_goodness_of_fit_ref 1.038
_refine_ls_hydrogen_treatment mixed
_refine_ls_matrix_type full
_refine_ls_number_parameters 301
_refine_ls_number_reflns 5625
_refine_ls_number_restraints 1
_refine_ls_restrained_S_all 1.038
_refine_ls_R_factor_all 0.0517
_refine_ls_R_factor_gt 0.0359
_refine_ls_shift/su_max 0.001
_refine_ls_shift/su_mean 0.000
_refine_ls_structure_factor_coef Fsqd
_refine_ls_weighting_details 'w=1/[\s^2^(Fo^2^)+(0.0325P)^2^+0.7470P] where P=(Fo^2^+2Fc^2^)/3'
_refine_ls_weighting_scheme calc
_refine_ls_wR_factor_gt 0.0771
_refine_ls_wR_factor_ref 0.0853
_reflns_Friedel_coverage 0.000
_reflns_number_gt 4433
_reflns_number_total 5625
_reflns_threshold_expression 'I > 2\s(I)'
_cod_data_source_file c5ra08696e2.cif
_cod_data_source_block 1-Cu
_cod_database_code 7220717
_shelx_space_group_comment
;
The symmetry employed for this shelxl refinement is uniquely defined
by the following loop, which should always be used as a source of
symmetry information in preference to the above space-group names.
They are only intended as comments.
;
_shelxl_version_number 2014/6

loop_
_space_group_symop_operation_xyz
'x, y, z'
'-x+1/2, y+1/2, -z+1/2'
'-x, -y, -z'
'x-1/2, -y-1/2, z-1/2'

loop_
_atom_site_label
_atom_site_type_symbol
_atom_site_fract_x
_atom_site_fract_y
_atom_site_fract_z
_atom_site_U_iso_or_equiv
_atom_site_adp_type
_atom_site_occupancy
_atom_site_site_symmetry_order
_atom_site_calc_flag
_atom_site_refinement_flags_posn
_atom_site_refinement_flags_adp
Cu1 Cu 0.48078(3) 0.98595(3) 0.06980(2) 0.01598(9) Uani 1 1 d . .
Cu2 Cu 0.48343(2) 0.99096(3) 0.42450(2) 0.01448(9) Uani 1 1 d . .
O1 O 0.32952(14) 1.04322(16) 0.02293(9) 0.0219(4) Uani 1 1 d . .
O4 O 0.46656(16) 0.85265(17) -0.08432(9) 0.0269(4) Uani 1 1 d . .
O5 O 0.42082(15) 1.14836(15) 0.42542(9) 0.0218(4) Uani 1 1 d . .
O6 O 0.44491(15) 1.16031(16) 0.55355(9) 0.0229(4) Uani 1 1 d . .
O7 O 0.33941(14) 0.92544(17) 0.44007(9) 0.0229(4) Uani 1 1 d . .
O8 O 0.36617(14) 0.94150(17) 0.56774(9) 0.0227(4) Uani 1 1 d . .
C1 C 0.3000(2) 1.0692(2) -0.04700(13) 0.0178(5) Uani 1 1 d . .
C2 C 0.1805(2) 1.1062(2) -0.07541(14) 0.0244(6) Uani 1 1 d . .
H2A H 0.1789 1.1851 -0.0927 0.037 Uiso 1 1 calc R U
H2B H 0.1401 1.0998 -0.0344 0.037 Uiso 1 1 calc R U
H2C H 0.1465 1.0572 -0.1172 0.037 Uiso 1 1 calc R U
C3 C 0.4319(2) 0.7950(2) -0.03327(14) 0.0202(5) Uani 1 1 d . .
C4 C 0.3859(3) 0.6766(3) -0.05470(16) 0.0328(7) Uani 1 1 d . .
H4A H 0.3060 0.6805 -0.0690 0.049 Uiso 1 1 calc R U
H4B H 0.4066 0.6254 -0.0116 0.049 Uiso 1 1 calc R U
H4C H 0.4158 0.6479 -0.0972 0.049 Uiso 1 1 calc R U
C5 C 0.41305(19) 1.1997(2) 0.48676(13) 0.0176(5) Uani 1 1 d . .
C6 C 0.3605(2) 1.3181(2) 0.47920(14) 0.0258(6) Uani 1 1 d . .
H6A H 0.3954 1.3650 0.4460 0.039 Uiso 1 1 calc R U
H6B H 0.3703 1.3537 0.5289 0.039 Uiso 1 1 calc R U
H6C H 0.2821 1.3111 0.4578 0.039 Uiso 1 1 calc R U
C7 C 0.3075(2) 0.9170(2) 0.50282(13) 0.0190(5) Uani 1 1 d . .
C8 C 0.1900(2) 0.8752(2) 0.49974(14) 0.0252(6) Uani 1 1 d . .
H8A H 0.1388 0.9237 0.4657 0.038 Uiso 1 1 calc R U
H8B H 0.1731 0.8783 0.5502 0.038 Uiso 1 1 calc R U
H8C H 0.1831 0.7968 0.4813 0.038 Uiso 1 1 calc R U
C9 C 0.4781(2) 0.9505(2) 0.24768(12) 0.0144(5) Uani 1 1 d . .
C10 C 0.5769(2) 0.8699(2) 0.26489(14) 0.0249(6) Uani 1 1 d . .
H10A H 0.5511 0.7912 0.2623 0.037 Uiso 1 1 calc R U
H10B H 0.6191 0.8856 0.3155 0.037 Uiso 1 1 calc R U
H10C H 0.6235 0.8816 0.2279 0.037 Uiso 1 1 calc R U
C11 C 0.2102(2) 1.2067(2) 0.28740(13) 0.0236(6) Uani 1 1 d . .
H11A H 0.1550 1.2580 0.2577 0.028 Uiso 1 1 calc R U
H11B H 0.2631 1.2543 0.3221 0.028 Uiso 1 1 calc R U
C12 C 0.1523(2) 1.1266(3) 0.33419(14) 0.0338(7) Uani 1 1 d . .
H12A H 0.0923 1.0873 0.3008 0.051 Uiso 1 1 calc R U
H12B H 0.1229 1.1708 0.3715 0.051 Uiso 1 1 calc R U
H12C H 0.2048 1.0707 0.3600 0.051 Uiso 1 1 calc R U
C13 C 0.1965(2) 1.0648(2) 0.17943(14) 0.0246(6) Uani 1 1 d . .
H13A H 0.1710 1.0034 0.2090 0.029 Uiso 1 1 calc R U
H13B H 0.2401 1.0295 0.1455 0.029 Uiso 1 1 calc R U
C14 C 0.0961(2) 1.1232(3) 0.13137(15) 0.0375(8) Uani 1 1 d . .
H14A H 0.0484 1.1518 0.1642 0.056 Uiso 1 1 calc R U
H14B H 0.0557 1.0684 0.0957 0.056 Uiso 1 1 calc R U
H14C H 0.1202 1.1866 0.1037 0.056 Uiso 1 1 calc R U
C15 C 0.3311(2) 1.2288(2) 0.19199(14) 0.0273(6) Uani 1 1 d . .
H15A H 0.2807 1.2911 0.1714 0.033 Uiso 1 1 calc R U
H15B H 0.3535 1.1895 0.1492 0.033 Uiso 1 1 calc R U
C16 C 0.4333(2) 1.2792(3) 0.24375(17) 0.0360(7) Uani 1 1 d . .
H16A H 0.4109 1.3231 0.2840 0.054 Uiso 1 1 calc R U
H16B H 0.4719 1.3288 0.2143 0.054 Uiso 1 1 calc R U
H16C H 0.4821 1.2175 0.2658 0.054 Uiso 1 1 calc R U
C17 C 0.8053(3) 1.0751(3) 0.26507(17) 0.0371(7) Uani 1 1 d . .
C18 C 0.7077(2) 1.1481(3) 0.26241(16) 0.0352(7) Uani 1 1 d . .
H18A H 0.6726 1.1292 0.3047 0.053 Uiso 1 1 calc R U
H18B H 0.6559 1.1353 0.2149 0.053 Uiso 1 1 calc R U
H18C H 0.7300 1.2279 0.2658 0.053 Uiso 1 1 calc R U
N2 N 0.8806(3) 1.0178(3) 0.2680(2) 0.0655(10) Uani 1 1 d . .
O2 O 0.36242(14) 1.06542(18) -0.09550(9) 0.0277(5) Uani 1 1 d . .
O3 O 0.43283(15) 0.82952(16) 0.03409(9) 0.0251(4) Uani 1 1 d . .
O9 O 0.44001(14) 0.97911(16) 0.18015(9) 0.0215(4) Uani 1 1 d . .
O10 O 0.43400(14) 0.98594(15) 0.30253(8) 0.0185(4) Uani 1 1 d . .
N1 N 0.27090(18) 1.14513(19) 0.23375(11) 0.0186(5) Uani 1 1 d D .
H1 H 0.3209(19) 1.094(2) 0.2603(13) 0.022 Uiso 1 1 d D U

loop_
_atom_site_aniso_label
_atom_site_aniso_U_11
_atom_site_aniso_U_22
_atom_site_aniso_U_33
_atom_site_aniso_U_23
_atom_site_aniso_U_13
_atom_site_aniso_U_12
Cu1 0.01695(18) 0.01969(18) 0.01186(14) 0.00044(12) 0.00423(11) -0.00068(13)
Cu2 0.01673(17) 0.01520(17) 0.01129(14) -0.00018(11) 0.00222(11) 0.00160(12)
O1 0.0180(10) 0.0314(11) 0.0163(8) 0.0038(8) 0.0032(7) 0.0060(8)
O4 0.0374(12) 0.0250(11) 0.0197(9) -0.0026(8) 0.0090(8) -0.0111(9)
O5 0.0294(11) 0.0183(10) 0.0164(8) -0.0006(7) 0.0012(7) 0.0072(8)
O6 0.0305(11) 0.0188(10) 0.0189(8) -0.0002(8) 0.0031(7) 0.0076(8)
O7 0.0214(10) 0.0291(11) 0.0187(8) -0.0017(8) 0.0052(7) -0.0041(8)
O8 0.0216(10) 0.0279(11) 0.0186(8) 0.0009(8) 0.0041(7) -0.0038(8)
C1 0.0187(13) 0.0155(13) 0.0188(11) -0.0002(10) 0.0031(9) -0.0021(11)
C2 0.0195(14) 0.0279(16) 0.0249(13) 0.0067(12) 0.0017(10) 0.0035(12)
C3 0.0157(13) 0.0192(14) 0.0256(13) 0.0010(11) 0.0035(10) 0.0009(11)
C4 0.0380(18) 0.0250(16) 0.0380(15) -0.0068(13) 0.0140(13) -0.0089(14)
C5 0.0127(13) 0.0154(13) 0.0240(12) 0.0012(10) 0.0019(9) -0.0004(10)
C6 0.0293(16) 0.0185(14) 0.0282(13) -0.0040(12) 0.0021(11) 0.0054(12)
C7 0.0191(14) 0.0148(13) 0.0233(12) -0.0007(11) 0.0049(10) 0.0007(11)
C8 0.0239(15) 0.0232(15) 0.0296(13) -0.0013(12) 0.0083(11) -0.0033(12)
C9 0.0166(13) 0.0129(12) 0.0136(11) -0.0011(9) 0.0026(9) -0.0042(10)
C10 0.0289(16) 0.0264(16) 0.0209(12) 0.0033(11) 0.0087(11) 0.0077(12)
C11 0.0218(14) 0.0287(16) 0.0194(12) -0.0035(11) 0.0022(10) 0.0077(12)
C12 0.0254(16) 0.053(2) 0.0235(13) 0.0018(14) 0.0066(11) 0.0014(15)
C13 0.0212(14) 0.0271(16) 0.0247(13) -0.0061(12) 0.0029(10) -0.0002(12)
C14 0.0259(17) 0.053(2) 0.0292(14) -0.0117(14) -0.0053(12) 0.0099(15)
C15 0.0320(16) 0.0237(16) 0.0285(13) 0.0067(12) 0.0113(12) 0.0052(13)
C16 0.0277(17) 0.0269(17) 0.0566(19) -0.0008(15) 0.0159(14) -0.0016(14)
C17 0.0297(18) 0.039(2) 0.0414(17) -0.0061(15) 0.0046(13) -0.0094(16)
C18 0.0304(17) 0.0376(19) 0.0389(16) 0.0020(14) 0.0097(13) -0.0036(15)
N2 0.0323(19) 0.060(2) 0.101(3) -0.019(2) 0.0059(17) 0.0057(17)
O2 0.0194(10) 0.0469(13) 0.0173(8) 0.0057(9) 0.0046(7) 0.0043(9)
O3 0.0358(12) 0.0199(10) 0.0217(9) -0.0012(8) 0.0105(8) -0.0050(9)
O9 0.0202(10) 0.0341(12) 0.0110(8) 0.0035(7) 0.0051(7) 0.0067(8)
O10 0.0213(10) 0.0231(10) 0.0114(8) -0.0002(7) 0.0038(7) 0.0076(8)
N1 0.0188(12) 0.0191(12) 0.0173(10) 0.0010(9) 0.0020(8) 0.0054(9)

loop_
_atom_type_symbol
_atom_type_description
_atom_type_scat_dispersion_real
_atom_type_scat_dispersion_imag
_atom_type_scat_source
C C 0.0033 0.0016 'International Tables Vol C Tables 4.2.6.8 and 6.1.1.4'
H H 0.0000 0.0000 'International Tables Vol C Tables 4.2.6.8 and 6.1.1.4'
N N 0.0061 0.0033 'International Tables Vol C Tables 4.2.6.8 and 6.1.1.4'
O O 0.0106 0.0060 'International Tables Vol C Tables 4.2.6.8 and 6.1.1.4'
Cu Cu 0.3201 1.2651 'International Tables Vol C Tables 4.2.6.8 and 6.1.1.4'

loop_
_geom_angle_atom_site_label_1
_geom_angle_atom_site_label_2
_geom_angle_atom_site_label_3
_geom_angle
_geom_angle_site_symmetry_1
_geom_angle_site_symmetry_3
O3 Cu1 O2 90.68(8) . 3_675
O3 Cu1 O4 168.45(6) . 3_675
O2 Cu1 O4 88.70(9) 3_675 3_675
O3 Cu1 O1 88.72(8) . .
O2 Cu1 O1 168.37(6) 3_675 .
O4 Cu1 O1 89.56(8) 3_675 .
O3 Cu1 O9 98.91(7) . .
O2 Cu1 O9 99.79(7) 3_675 .
O4 Cu1 O9 92.55(7) 3_675 .
O1 Cu1 O9 91.78(6) . .
O3 Cu1 Cu1 84.64(5) . 3_675
O2 Cu1 Cu1 84.79(5) 3_675 3_675
O4 Cu1 Cu1 83.82(5) 3_675 3_675
O1 Cu1 Cu1 83.59(5) . 3_675
O9 Cu1 Cu1 174.13(5) . 3_675
O6 Cu2 O5 168.16(6) 3_676 .
O6 Cu2 O8 88.03(8) 3_676 3_676
O5 Cu2 O8 89.55(8) . 3_676
O6 Cu2 O7 90.32(8) 3_676 .
O5 Cu2 O7 89.68(8) . .
O8 Cu2 O7 168.20(6) 3_676 .
O6 Cu2 O10 101.75(7) 3_676 .
O5 Cu2 O10 90.07(6) . .
O8 Cu2 O10 98.87(7) 3_676 .
O7 Cu2 O10 92.90(7) . .
O6 Cu2 Cu2 84.01(5) 3_676 3_676
O5 Cu2 Cu2 84.29(5) . 3_676
O8 Cu2 Cu2 86.81(5) 3_676 3_676
O7 Cu2 Cu2 81.40(5) . 3_676
O10 Cu2 Cu2 171.98(5) . 3_676
C1 O1 Cu1 123.67(15) . .
C3 O4 Cu1 123.43(16) . 3_675
C5 O5 Cu2 122.41(15) . .
C5 O6 Cu2 123.57(16) . 3_676
C7 O7 Cu2 126.39(16) . .
C7 O8 Cu2 120.28(15) . 3_676
O2 C1 O1 125.0(2) . .
O2 C1 C2 117.2(2) . .
O1 C1 C2 117.8(2) . .
C1 C2 H2A 109.5 . .
C1 C2 H2B 109.5 . .
H2A C2 H2B 109.5 . .
C1 C2 H2C 109.5 . .
H2A C2 H2C 109.5 . .
H2B C2 H2C 109.5 . .
O3 C3 O4 125.0(2) . .
O3 C3 C4 117.6(2) . .
O4 C3 C4 117.4(2) . .
C3 C4 H4A 109.5 . .
C3 C4 H4B 109.5 . .
H4A C4 H4B 109.5 . .
C3 C4 H4C 109.5 . .
H4A C4 H4C 109.5 . .
H4B C4 H4C 109.5 . .
O6 C5 O5 125.7(2) . .
O6 C5 C6 117.3(2) . .
O5 C5 C6 117.0(2) . .
C5 C6 H6A 109.5 . .
C5 C6 H6B 109.5 . .
H6A C6 H6B 109.5 . .
C5 C6 H6C 109.5 . .
H6A C6 H6C 109.5 . .
H6B C6 H6C 109.5 . .
O7 C7 O8 124.9(2) . .
O7 C7 C8 117.0(2) . .
O8 C7 C8 118.0(2) . .
C7 C8 H8A 109.5 . .
C7 C8 H8B 109.5 . .
H8A C8 H8B 109.5 . .
C7 C8 H8C 109.5 . .
H8A C8 H8C 109.5 . .
H8B C8 H8C 109.5 . .
O9 C9 O10 121.3(2) . .
O9 C9 C10 119.5(2) . .
O10 C9 C10 119.2(2) . .
C9 C10 H10A 109.5 . .
C9 C10 H10B 109.5 . .
H10A C10 H10B 109.5 . .
C9 C10 H10C 109.5 . .
H10A C10 H10C 109.5 . .
H10B C10 H10C 109.5 . .
N1 C11 C12 113.8(2) . .
N1 C11 H11A 108.8 . .
C12 C11 H11A 108.8 . .
N1 C11 H11B 108.8 . .
C12 C11 H11B 108.8 . .
H11A C11 H11B 107.7 . .
C11 C12 H12A 109.5 . .
C11 C12 H12B 109.5 . .
H12A C12 H12B 109.5 . .
C11 C12 H12C 109.5 . .
H12A C12 H12C 109.5 . .
H12B C12 H12C 109.5 . .
N1 C13 C14 114.0(2) . .
N1 C13 H13A 108.7 . .
C14 C13 H13A 108.7 . .
N1 C13 H13B 108.7 . .
C14 C13 H13B 108.7 . .
H13A C13 H13B 107.6 . .
C13 C14 H14A 109.5 . .
C13 C14 H14B 109.5 . .
H14A C14 H14B 109.5 . .
C13 C14 H14C 109.5 . .
H14A C14 H14C 109.5 . .
H14B C14 H14C 109.5 . .
N1 C15 C16 112.0(2) . .
N1 C15 H15A 109.2 . .
C16 C15 H15A 109.2 . .
N1 C15 H15B 109.2 . .
C16 C15 H15B 109.2 . .
H15A C15 H15B 107.9 . .
C15 C16 H16A 109.5 . .
C15 C16 H16B 109.5 . .
H16A C16 H16B 109.5 . .
C15 C16 H16C 109.5 . .
H16A C16 H16C 109.5 . .
H16B C16 H16C 109.5 . .
N2 C17 C18 179.0(4) . .
C17 C18 H18A 109.5 . .
C17 C18 H18B 109.5 . .
H18A C18 H18B 109.5 . .
C17 C18 H18C 109.5 . .
H18A C18 H18C 109.5 . .
H18B C18 H18C 109.5 . .
C1 O2 Cu1 122.97(15) . 3_675
C3 O3 Cu1 122.94(16) . .
C9 O9 Cu1 142.35(16) . .
C9 O10 Cu2 135.23(16) . .
C15 N1 C11 111.2(2) . .
C15 N1 C13 111.91(19) . .
C11 N1 C13 112.8(2) . .
C15 N1 H1 109.2(16) . .
C11 N1 H1 110.1(15) . .
C13 N1 H1 101.1(17) . .

loop_
_geom_bond_atom_site_label_1
_geom_bond_atom_site_label_2
_geom_bond_distance
_geom_bond_site_symmetry_2
Cu1 O3 1.9648(18) .
Cu1 O2 1.9698(18) 3_675
Cu1 O4 1.9715(19) 3_675
Cu1 O1 1.9832(17) .
Cu1 O9 2.1166(15) .
Cu1 Cu1 2.6328(5) 3_675
Cu2 O6 1.9578(18) 3_676
Cu2 O5 1.9729(17) .
Cu2 O8 1.9747(17) 3_676
Cu2 O7 1.9834(17) .
Cu2 O10 2.1312(15) .
Cu2 Cu2 2.6398(5) 3_676
O1 C1 1.259(3) .
O4 C3 1.263(3) .
O4 Cu1 1.9715(19) 3_675
O5 C5 1.260(3) .
O6 C5 1.258(3) .
O6 Cu2 1.9578(18) 3_676
O7 C7 1.255(3) .
O8 C7 1.263(3) .
O8 Cu2 1.9747(17) 3_676
C1 O2 1.258(3) .
C1 C2 1.508(3) .
C2 H2A 0.9600 .
C2 H2B 0.9600 .
C2 H2C 0.9600 .
C3 O3 1.259(3) .
C3 C4 1.499(4) .
C4 H4A 0.9600 .
C4 H4B 0.9600 .
C4 H4C 0.9600 .
C5 C6 1.505(3) .
C6 H6A 0.9600 .
C6 H6B 0.9600 .
C6 H6C 0.9600 .
C7 C8 1.504(3) .
C8 H8A 0.9600 .
C8 H8B 0.9600 .
C8 H8C 0.9600 .
C9 O9 1.242(3) .
C9 O10 1.271(3) .
C9 C10 1.506(3) .
C10 H10A 0.9600 .
C10 H10B 0.9600 .
C10 H10C 0.9600 .
C11 N1 1.498(3) .
C11 C12 1.510(4) .
C11 H11A 0.9700 .
C11 H11B 0.9700 .
C12 H12A 0.9600 .
C12 H12B 0.9600 .
C12 H12C 0.9600 .
C13 N1 1.506(3) .
C13 C14 1.508(4) .
C13 H13A 0.9700 .
C13 H13B 0.9700 .
C14 H14A 0.9600 .
C14 H14B 0.9600 .
C14 H14C 0.9600 .
C15 N1 1.496(3) .
C15 C16 1.512(4) .
C15 H15A 0.9700 .
C15 H15B 0.9700 .
C16 H16A 0.9600 .
C16 H16B 0.9600 .
C16 H16C 0.9600 .
C17 N2 1.126(4) .
C17 C18 1.453(4) .
C18 H18A 0.9600 .
C18 H18B 0.9600 .
C18 H18C 0.9600 .
O2 Cu1 1.9697(18) 3_675
N1 H1 0.91(2) .
